data_1010691
_chemical_name_systematic 'Dodecatungstophosphoric acid 29-hydrate'
_chemical_formula_structural 'H3 P W12 O40 (H2 O)29'
_chemical_formula_sum 'H61 O69 P W12'
_publ_section_title
;
Untersuchungen ueber das Kristallgitter von Heteropoly-saeuren und
deren Salzen
;

loop_
_publ_author_name
'Kraus, O'

_journal_name_full
;
Zeitschrift fuer Kristallographie, Kristallgeometrie, Kristallphysik,
Kristallchemie (-144,1977)
;
_journal_coden_ASTM ZEKGAX
_journal_volume 94
_journal_year 1936
_journal_page_first 256
_journal_page_last 279
_cell_length_a 23.3
_cell_length_b 23.3
_cell_length_c 23.3
_cell_angle_alpha 90
_cell_angle_beta 90
_cell_angle_gamma 90
_cell_volume 12649.3
_cell_formula_units_Z 8
_exptl_crystal_density_meas 3.62

loop_
_atom_site_label
_atom_site_fract_x
_atom_site_fract_y
_atom_site_fract_z
? ? ? ?

_cod_database_code 1010691
